data_7064183
loop_
_publ_author_name
'Massoud, Salah S.'
'Louka, Febee R.'
'Guizouarn, Thierry'
'Fischer, Roland C.'
'Torvisco, Ana'
'Mautner, Franz A.'
'Smith, Asia M.'
'Salem, Nahed M. H.'
'Velmurugan, Gunasekaran'
'Comba, Peter'
'Pointillart, Fabrice'

_publ_section_title
;
 Structural and magnetic properties of lanthanide--tetraphenol--cyclen
 complexes: slow magnetic relaxation of the Nd(iii) complex
;
_journal_name_full 'New Journal of Chemistry'
_journal_paper_doi 10.1039/D5NJ03826J
_journal_year 2026
_chemical_absolute_configuration ad
_chemical_formula_moiety 'C44 H57 Gd N4 O4, C H4 O'
_chemical_formula_sum 'C45 H61 Gd N4 O5'
_chemical_formula_weight 895.22
_space_group_crystal_system orthorhombic
_space_group_IT_number 29
_space_group_name_Hall 'P 2c -2ac'
_space_group_name_H-M_alt 'P c a 21'
_atom_sites_solution_hydrogens geom
_atom_sites_solution_primary dual
_audit_creation_date 2025-09-18
_audit_creation_method
;
Olex2 1.5-ac7-018
(compiled 2025.08.06 svn.rb7424aed for Rigaku Oxford Diffraction, GUI svn.r7314)
;
_audit_update_record
;
2025-09-19 deposited with the CCDC.	2025-11-18 downloaded from the CCDC.
;
_cell_angle_alpha 90
_cell_angle_beta 90
_cell_angle_gamma 90
_cell_formula_units_Z 4
_cell_length_a 14.8229(4)
_cell_length_b 12.4491(4)
_cell_length_c 22.4326(8)
_cell_measurement_reflns_used 9955
_cell_measurement_temperature 99.98
_cell_measurement_theta_max 28.25
_cell_measurement_theta_min 2.44
_cell_volume 4139.5(2)
_computing_cell_refinement 'SAINT V8.38A (Bruker, 2018)'
_computing_data_reduction 'SAINT V8.38A (Bruker, 2018)'
_computing_molecular_graphics 'Olex2 1.5-ac7-018 (Dolomanov et al., 2009)'
_computing_publication_material 'Olex2 1.5-ac7-018 (Dolomanov et al., 2009)'
_computing_structure_refinement 'SHELXL 2019/3 (Sheldrick, 2015)'
_computing_structure_solution 'SHELXD  (Sheldrick, 2008)'
_diffrn_ambient_temperature 99.98
_diffrn_detector 'Bruker APEX2 area detector'
_diffrn_detector_area_resol_mean 7.9
_diffrn_detector_type 'CCD area detector'
_diffrn_measured_fraction_theta_full 0.999
_diffrn_measured_fraction_theta_max 0.998
_diffrn_measurement_device 'three-circle diffractometer'
_diffrn_measurement_device_type 'Bruker SMART APEX2 area detector'
_diffrn_measurement_method '\w and \f scans'
_diffrn_radiation_monochromator 'mirror optics'
_diffrn_radiation_probe x-ray
_diffrn_radiation_type MoK\a
_diffrn_radiation_wavelength 0.71073
_diffrn_reflns_av_R_equivalents 0.1025
_diffrn_reflns_av_unetI/netI 0.0641
_diffrn_reflns_Laue_measured_fraction_full 0.999
_diffrn_reflns_Laue_measured_fraction_max 0.998
_diffrn_reflns_limit_h_max 19
_diffrn_reflns_limit_h_min -19
_diffrn_reflns_limit_k_max 16
_diffrn_reflns_limit_k_min -16
_diffrn_reflns_limit_l_max 29
_diffrn_reflns_limit_l_min -29
_diffrn_reflns_number 112309
_diffrn_reflns_point_group_measured_fraction_full 0.999
_diffrn_reflns_point_group_measured_fraction_max 0.985
_diffrn_reflns_theta_full 25.242
_diffrn_reflns_theta_max 28.328
_diffrn_reflns_theta_min 2.136
_diffrn_source 'microfocus sealed X-ray tube'
_diffrn_source_current 0.89
_diffrn_source_power 0.0445
_diffrn_source_type 'Incoatec I\ms'
_diffrn_source_voltage 50.0
_diffrn_standards_number 0
_exptl_absorpt_coefficient_mu 1.652
_exptl_absorpt_correction_T_max 0.7457
_exptl_absorpt_correction_T_min 0.4773
_exptl_absorpt_correction_type multi-scan
_exptl_absorpt_process_details
;
SADABS-2016/2 (Bruker,2016/2) was used for absorption correction.
wR2(int) was 0.1532 before and 0.1005 after correction.
The Ratio of minimum to maximum transmission is 0.6401.
The \l/2 correction factor is Not present.
;
_exptl_crystal_colour colourless
_exptl_crystal_colour_primary colourless
_exptl_crystal_density_diffrn 1.436
_exptl_crystal_description Block
_exptl_crystal_F_000 1852
_exptl_crystal_size_max 0.15
_exptl_crystal_size_mid 0.1
_exptl_crystal_size_min 0.08
_refine_diff_density_max 1.461
_refine_diff_density_min -3.673
_refine_diff_density_rms 0.119
_refine_ls_abs_structure_details
;
 Flack x determined using 3596 quotients [(I+)-(I-)]/[(I+)+(I-)]
 (Parsons, Flack and Wagner, Acta Cryst. B69 (2013) 249-259).
;
_refine_ls_abs_structure_Flack 0.011(7)
_refine_ls_extinction_method none
_refine_ls_goodness_of_fit_ref 1.054
_refine_ls_hydrogen_treatment constr
_refine_ls_matrix_type full
_refine_ls_number_parameters 507
_refine_ls_number_reflns 10167
_refine_ls_number_restraints 1
_refine_ls_restrained_S_all 1.054
_refine_ls_R_factor_all 0.0528
_refine_ls_R_factor_gt 0.0409
_refine_ls_shift/su_max 0.002
_refine_ls_shift/su_mean 0.000
_refine_ls_structure_factor_coef Fsqd
_refine_ls_weighting_details 'w=1/[\s^2^(Fo^2^)+8.9716P] where P=(Fo^2^+2Fc^2^)/3'
_refine_ls_weighting_scheme calc
_refine_ls_wR_factor_gt 0.0698
_refine_ls_wR_factor_ref 0.0734
_reflns_Friedel_coverage 0.924
_reflns_Friedel_fraction_full 0.999
_reflns_Friedel_fraction_max 0.971
_reflns_number_gt 8798
_reflns_number_total 10167
_reflns_threshold_expression 'I > 2\s(I)'
_cod_data_source_file d5nj03826j2.cif
_cod_data_source_block rf2302a_d
_cod_database_code 7064183
_shelx_shelxl_version_number 2019/3
_shelx_space_group_comment
;
The symmetry employed for this shelxl refinement is uniquely defined
by the following loop, which should always be used as a source of
symmetry information in preference to the above space-group names.
They are only intended as comments.
;
_shelx_estimated_absorpt_t_max 0.879
_shelx_estimated_absorpt_t_min 0.790
_olex2_refinement_description
;
1. Fixed Uiso
 At 1.2 times of:
  All C(H) groups, All C(H,H) groups
 At 1.5 times of:
  All C(H,H,H) groups, All O(H) groups
2.a Secondary CH2 refined with riding coordinates:
 C21(H21a,H21b), C12(H12a,H12b), C1(H1a,H1b), C34(H34a,H34b), C22(H22a,H22b),
 C11(H11a,H11b), C10(H10a,H10b), C44(H44a,H44b), C43(H43a,H43b), C33(H33a,H33b),
  C32(H32a,H32b), C23(H23a,H23b)
2.b Aromatic/amide H refined with riding coordinates:
 C27(H27), C29(H29), C16(H16), C18(H18), C5(H5), C7(H7), C38(H38), C40(H40)
2.c Idealised Me refined as rotating group:
 C30(H30a,H30b,H30c), C31(H31a,H31b,H31c), C19(H19a,H19b,H19c), C20(H20a,H20b,
 H20c), C8(H8a,H8b,H8c), C9(H9a,H9b,H9c), C41(H41a,H41b,H41c), C42(H42a,H42b,
 H42c), C45(H45a,H45b,H45c)
2.d Idealised tetrahedral OH refined as rotating group:
 O4(H4), O5(H5a)
;
_olex2_submission_special_instructions 'No special instructions were received'

loop_
_space_group_symop_operation_xyz
'x, y, z'
'-x, -y, z+1/2'
'x+1/2, -y, z'
'-x+1/2, y, z+1/2'

loop_
_atom_site_label
_atom_site_type_symbol
_atom_site_fract_x
_atom_site_fract_y
_atom_site_fract_z
_atom_site_U_iso_or_equiv
_atom_site_adp_type
_atom_site_occupancy
_atom_site_site_symmetry_order
_atom_site_calc_flag
_atom_site_refinement_flags_posn
_atom_site_refinement_flags_adp
_atom_site_refinement_flags_occupancy
_atom_site_disorder_assembly
_atom_site_disorder_group
Gd1 Gd 0.28009(2) 0.81762(2) 0.47919(2) 0.00929(7) Uani 1 1 d . . . . .
O3 O 0.1489(3) 0.8518(3) 0.43777(18) 0.0137(9) Uani 1 1 d . . . . .
O2 O 0.2847(3) 0.9735(3) 0.52902(18) 0.0156(9) Uani 1 1 d . . . . .
O1 O 0.2166(3) 0.7283(3) 0.55042(18) 0.0163(9) Uani 1 1 d . . . . .
O4 O 0.2514(3) 0.3663(3) 0.4350(2) 0.0205(10) Uani 1 1 d . . . . .
H4 H 0.242035 0.305019 0.449401 0.031 Uiso 1 1 calc R U . . .
O5 O 0.2447(3) 0.1894(4) 0.50145(19) 0.0244(11) Uani 1 1 d . . . . .
H5A H 0.258649 0.124893 0.507295 0.037 Uiso 1 1 calc R U . . .
N2 N 0.4494(3) 0.8865(4) 0.4682(2) 0.0130(12) Uani 1 1 d . . . . .
C21 C 0.4750(4) 0.8782(5) 0.4044(3) 0.0159(13) Uani 1 1 d . . . . .
H21A H 0.485783 0.801882 0.394351 0.019 Uiso 1 1 calc R U . . .
H21B H 0.532089 0.917842 0.397842 0.019 Uiso 1 1 calc R U . . .
C27 C -0.0166(4) 0.7941(5) 0.3217(3) 0.0182(14) Uani 1 1 d . . . . .
H27 H -0.075209 0.764136 0.317669 0.022 Uiso 1 1 calc R U . . .
C28 C 0.0267(6) 0.8308(6) 0.2709(4) 0.0159(18) Uani 1 1 d . . . . .
C29 C 0.1131(5) 0.8754(5) 0.2782(3) 0.0169(13) Uani 1 1 d . . . . .
H29 H 0.144763 0.900284 0.244103 0.020 Uiso 1 1 calc R U . . .
C30 C -0.0266(4) 0.7505(5) 0.4315(3) 0.0182(14) Uani 1 1 d . . . . .
H30A H -0.090989 0.767955 0.429373 0.027 Uiso 1 1 calc R U . . .
H30B H -0.001109 0.779861 0.468339 0.027 Uiso 1 1 calc R U . . .
H30C H -0.018867 0.672343 0.431037 0.027 Uiso 1 1 calc R U . . .
C31 C -0.0153(5) 0.8221(6) 0.2098(3) 0.0278(17) Uani 1 1 d . . . . .
H31A H -0.006572 0.749145 0.194369 0.042 Uiso 1 1 calc R U . . .
H31B H 0.013411 0.873759 0.182858 0.042 Uiso 1 1 calc R U . . .
H31C H -0.079976 0.837574 0.212493 0.042 Uiso 1 1 calc R U . . .
C12 C 0.4601(4) 1.0029(4) 0.4856(4) 0.0160(14) Uani 1 1 d . . . . .
H12A H 0.523447 1.024766 0.478577 0.019 Uiso 1 1 calc R U . . .
H12B H 0.421276 1.047351 0.459504 0.019 Uiso 1 1 calc R U . . .
C13 C 0.4363(4) 1.0256(5) 0.5496(3) 0.0142(13) Uani 1 1 d . . . . .
C14 C 0.3472(4) 1.0080(4) 0.5681(3) 0.0138(13) Uani 1 1 d . . . . .
C15 C 0.3226(5) 1.0329(5) 0.6274(3) 0.0179(14) Uani 1 1 d . . . . .
C16 C 0.3871(5) 1.0793(5) 0.6642(3) 0.0209(15) Uani 1 1 d . . . . .
H16 H 0.370397 1.097286 0.703804 0.025 Uiso 1 1 calc R U . . .
C17 C 0.4751(5) 1.1008(5) 0.6459(3) 0.0197(14) Uani 1 1 d . . . . .
C18 C 0.4983(4) 1.0725(5) 0.5879(3) 0.0180(14) Uani 1 1 d . . . . .
H18 H 0.557921 1.085606 0.574186 0.022 Uiso 1 1 calc R U . . .
C19 C 0.2296(5) 1.0098(6) 0.6481(3) 0.0316(18) Uani 1 1 d . . . . .
H19A H 0.223856 1.029981 0.690196 0.047 Uiso 1 1 calc R U . . .
H19B H 0.217124 0.932894 0.643648 0.047 Uiso 1 1 calc R U . . .
H19C H 0.186469 1.051124 0.624306 0.047 Uiso 1 1 calc R U . . .
C20 C 0.5441(7) 1.1517(8) 0.6874(4) 0.036(2) Uani 1 1 d . . . . .
H20A H 0.514254 1.205303 0.712566 0.053 Uiso 1 1 calc R U . . .
H20B H 0.591324 1.186583 0.663699 0.053 Uiso 1 1 calc R U . . .
H20C H 0.571169 1.096066 0.712572 0.053 Uiso 1 1 calc R U . . .
C1 C 0.3926(4) 0.6636(5) 0.5796(3) 0.0161(13) Uani 1 1 d . . . . .
H1A H 0.446982 0.628005 0.595817 0.019 Uiso 1 1 calc R U . . .
H1B H 0.391487 0.737975 0.595219 0.019 Uiso 1 1 calc R U . . .
C2 C 0.3104(4) 0.6053(5) 0.6023(3) 0.0156(13) Uani 1 1 d . . . . .
C3 C 0.2243(4) 0.6419(5) 0.5853(3) 0.0138(12) Uani 1 1 d . . . . .
C4 C 0.1474(4) 0.5835(5) 0.6027(3) 0.0148(13) Uani 1 1 d . . . . .
C5 C 0.1584(5) 0.4942(5) 0.6392(3) 0.0215(15) Uani 1 1 d . . . . .
H5 H 0.106354 0.455210 0.651171 0.026 Uiso 1 1 calc R U . . .
C6 C 0.2423(5) 0.4599(5) 0.6588(3) 0.0214(15) Uani 1 1 d . . . . .
C7 C 0.3178(5) 0.5164(5) 0.6390(3) 0.0202(14) Uani 1 1 d . . . . .
H7 H 0.376068 0.493115 0.651118 0.024 Uiso 1 1 calc R U . . .
C8 C 0.0559(4) 0.6187(5) 0.5808(3) 0.0194(14) Uani 1 1 d . . . . .
H8A H 0.047463 0.695182 0.589471 0.029 Uiso 1 1 calc R U . . .
H8B H 0.009027 0.576881 0.601055 0.029 Uiso 1 1 calc R U . . .
H8C H 0.051825 0.606872 0.537710 0.029 Uiso 1 1 calc R U . . .
C9 C 0.2512(6) 0.3646(6) 0.7007(4) 0.039(2) Uani 1 1 d . . . . .
H9A H 0.246984 0.389349 0.742023 0.059 Uiso 1 1 calc R U . . .
H9B H 0.309762 0.329739 0.694334 0.059 Uiso 1 1 calc R U . . .
H9C H 0.202743 0.313055 0.692606 0.059 Uiso 1 1 calc R U . . .
C34 C 0.1902(4) 0.5833(5) 0.4313(3) 0.0125(13) Uani 1 1 d . . . . .
H34A H 0.141923 0.637510 0.436539 0.015 Uiso 1 1 calc R U . . .
H34B H 0.202348 0.551390 0.470868 0.015 Uiso 1 1 calc R U . . .
C35 C 0.1545(4) 0.4951(4) 0.3905(3) 0.0125(12) Uani 1 1 d . . . . .
C36 C 0.1853(4) 0.3897(5) 0.3936(3) 0.0137(13) Uani 1 1 d . . . . .
C37 C 0.1521(4) 0.3103(5) 0.3547(3) 0.0156(13) Uani 1 1 d . . . . .
C38 C 0.0854(5) 0.3388(5) 0.3144(3) 0.0176(14) Uani 1 1 d . . . . .
H38 H 0.062338 0.285564 0.288213 0.021 Uiso 1 1 calc R U . . .
C39 C 0.0510(4) 0.4426(5) 0.3109(3) 0.0166(13) Uani 1 1 d . . . . .
C40 C 0.0868(4) 0.5197(5) 0.3491(3) 0.0146(13) Uani 1 1 d . . . . .
H40 H 0.064594 0.591236 0.347025 0.017 Uiso 1 1 calc R U . . .
C41 C 0.1920(5) 0.1997(5) 0.3548(3) 0.0222(15) Uani 1 1 d . . . . .
H41A H 0.256530 0.204082 0.345525 0.033 Uiso 1 1 calc R U . . .
H41B H 0.161656 0.155499 0.324731 0.033 Uiso 1 1 calc R U . . .
H41C H 0.183981 0.167182 0.394227 0.033 Uiso 1 1 calc R U . . .
C42 C -0.0201(5) 0.4730(6) 0.2661(3) 0.0238(15) Uani 1 1 d . . . . .
H42A H -0.075111 0.495020 0.286960 0.036 Uiso 1 1 calc R U . . .
H42B H -0.033270 0.411151 0.240498 0.036 Uiso 1 1 calc R U . . .
H42C H 0.001898 0.532676 0.241536 0.036 Uiso 1 1 calc R U . . .
C22 C 0.4028(4) 0.9232(5) 0.3632(3) 0.0143(13) Uani 1 1 d . . . . .
H22A H 0.389811 0.998402 0.374578 0.017 Uiso 1 1 calc R U . . .
H22B H 0.425968 0.923417 0.321781 0.017 Uiso 1 1 calc R U . . .
N1 N 0.4007(3) 0.6682(4) 0.5127(2) 0.0128(11) Uani 1 1 d . . . . .
N4 N 0.2743(3) 0.6405(4) 0.4108(2) 0.0116(10) Uani 1 1 d . . . . .
C11 C 0.5117(4) 0.8201(5) 0.5048(3) 0.0128(12) Uani 1 1 d . . . . .
H11A H 0.504505 0.839582 0.547292 0.015 Uiso 1 1 calc R U . . .
H11B H 0.574729 0.836263 0.493127 0.015 Uiso 1 1 calc R U . . .
N3 N 0.3181(3) 0.8600(4) 0.3655(2) 0.0110(10) Uani 1 1 d . . . . .
C45 C 0.2570(9) 0.2485(8) 0.5547(4) 0.072(4) Uani 1 1 d . . . . .
H45A H 0.232024 0.320821 0.549794 0.108 Uiso 1 1 calc R U . . .
H45B H 0.321590 0.253552 0.563691 0.108 Uiso 1 1 calc R U . . .
H45C H 0.226023 0.211999 0.587563 0.108 Uiso 1 1 calc R U . . .
C10 C 0.4946(4) 0.7012(5) 0.4973(3) 0.0145(14) Uani 1 1 d . . . . .
H10A H 0.507080 0.680954 0.455453 0.017 Uiso 1 1 calc R U . . .
H10B H 0.537295 0.661080 0.522976 0.017 Uiso 1 1 calc R U . . .
C44 C 0.3827(4) 0.5614(4) 0.4848(4) 0.0126(13) Uani 1 1 d . . . . .
H44A H 0.333089 0.525083 0.506391 0.015 Uiso 1 1 calc R U . . .
H44B H 0.437270 0.515871 0.487987 0.015 Uiso 1 1 calc R U . . .
C43 C 0.3570(4) 0.5744(5) 0.4192(3) 0.0132(13) Uani 1 1 d . . . . .
H43A H 0.407702 0.608505 0.397574 0.016 Uiso 1 1 calc R U . . .
H43B H 0.346973 0.502486 0.401505 0.016 Uiso 1 1 calc R U . . .
C33 C 0.2648(4) 0.6703(5) 0.3471(3) 0.0110(12) Uani 1 1 d . . . . .
H33A H 0.201594 0.692047 0.339426 0.013 Uiso 1 1 calc R U . . .
H33B H 0.277755 0.606493 0.322150 0.013 Uiso 1 1 calc R U . . .
C32 C 0.3275(4) 0.7615(4) 0.3286(3) 0.0123(12) Uani 1 1 d . . . . .
H32A H 0.390610 0.735954 0.331203 0.015 Uiso 1 1 calc R U . . .
H32B H 0.315265 0.780037 0.286495 0.015 Uiso 1 1 calc R U . . .
C23 C 0.2456(4) 0.9326(5) 0.3413(3) 0.0133(13) Uani 1 1 d . . . . .
H23A H 0.265719 0.959861 0.302060 0.016 Uiso 1 1 calc R U . . .
H23B H 0.240188 0.995218 0.368280 0.016 Uiso 1 1 calc R U . . .
C24 C 0.1534(4) 0.8840(5) 0.3338(3) 0.0149(13) Uani 1 1 d . . . . .
C25 C 0.1079(4) 0.8454(4) 0.3856(3) 0.0122(12) Uani 1 1 d . . . . .
C26 C 0.0216(4) 0.7991(5) 0.3784(3) 0.0134(13) Uani 1 1 d . . . . .

loop_
_atom_site_aniso_label
_atom_site_aniso_U_11
_atom_site_aniso_U_22
_atom_site_aniso_U_33
_atom_site_aniso_U_23
_atom_site_aniso_U_13
_atom_site_aniso_U_12
Gd1 0.01069(12) 0.00600(11) 0.01118(11) -0.00040(19) 0.0022(2) -0.00096(9)
O3 0.015(2) 0.011(2) 0.015(2) 0.0022(17) 0.0000(18) 0.0052(17)
O2 0.016(2) 0.013(2) 0.018(2) -0.0036(17) 0.0018(18) -0.0023(18)
O1 0.017(2) 0.013(2) 0.018(2) 0.0070(18) 0.0021(19) 0.0001(18)
O4 0.018(2) 0.008(2) 0.035(3) 0.008(2) -0.009(2) -0.0025(18)
O5 0.026(3) 0.017(2) 0.030(3) 0.0059(19) -0.0032(19) 0.000(2)
N2 0.014(2) 0.013(2) 0.012(4) -0.003(2) 0.000(2) -0.0041(18)
C21 0.013(3) 0.017(3) 0.017(3) -0.004(3) 0.007(2) -0.004(2)
C27 0.016(3) 0.013(3) 0.026(4) -0.006(3) -0.005(3) 0.004(2)
C28 0.018(4) 0.013(4) 0.016(4) 0.001(3) -0.007(3) 0.006(3)
C29 0.023(4) 0.010(3) 0.018(3) 0.001(2) 0.000(3) 0.005(3)
C30 0.013(3) 0.018(3) 0.023(4) -0.001(3) 0.000(3) 0.003(3)
C31 0.030(4) 0.032(4) 0.021(4) 0.003(3) -0.011(3) -0.002(3)
C12 0.015(3) 0.012(2) 0.021(4) 0.004(3) 0.002(3) -0.0075(19)
C13 0.020(3) 0.006(3) 0.016(3) 0.001(2) 0.000(3) -0.001(2)
C14 0.021(3) 0.002(3) 0.018(3) 0.001(2) 0.002(3) 0.001(2)
C15 0.023(4) 0.011(3) 0.020(3) 0.001(2) 0.005(3) 0.003(3)
C16 0.030(4) 0.019(3) 0.014(3) -0.002(3) 0.003(3) 0.012(3)
C17 0.026(4) 0.016(3) 0.017(3) -0.004(3) -0.005(3) 0.006(3)
C18 0.020(4) 0.015(3) 0.019(3) -0.002(3) -0.001(3) -0.002(3)
C19 0.028(4) 0.041(5) 0.026(4) -0.001(3) 0.009(3) 0.000(3)
C20 0.034(6) 0.046(6) 0.027(5) -0.019(4) -0.010(4) 0.009(4)
C1 0.019(4) 0.012(3) 0.017(3) 0.000(2) -0.003(3) -0.005(3)
C2 0.018(3) 0.017(3) 0.012(3) -0.002(3) -0.001(2) -0.004(3)
C3 0.022(4) 0.010(3) 0.009(3) 0.000(2) 0.001(3) 0.003(3)
C4 0.015(3) 0.016(3) 0.013(3) 0.000(2) 0.004(2) -0.001(3)
C5 0.021(4) 0.020(4) 0.023(4) 0.003(3) 0.006(3) -0.005(3)
C6 0.025(4) 0.019(3) 0.021(3) 0.008(3) 0.001(3) -0.001(3)
C7 0.021(4) 0.023(4) 0.017(3) 0.005(3) -0.005(3) 0.005(3)
C8 0.015(3) 0.017(3) 0.026(4) 0.009(3) 0.005(3) -0.001(3)
C9 0.036(5) 0.042(5) 0.040(4) 0.024(4) -0.002(4) -0.001(4)
C34 0.011(3) 0.008(3) 0.018(3) 0.000(2) 0.002(2) 0.002(2)
C35 0.014(3) 0.007(3) 0.016(3) 0.001(2) 0.002(2) -0.002(2)
C36 0.014(3) 0.007(3) 0.020(3) 0.003(2) 0.004(3) -0.002(2)
C37 0.016(3) 0.009(3) 0.022(3) -0.001(3) 0.006(3) -0.005(2)
C38 0.023(4) 0.010(3) 0.020(3) -0.003(2) 0.006(3) -0.006(2)
C39 0.016(3) 0.017(3) 0.017(3) 0.003(3) 0.001(3) -0.006(3)
C40 0.012(3) 0.013(3) 0.019(3) 0.002(2) 0.004(3) 0.002(2)
C41 0.018(4) 0.011(3) 0.037(4) -0.003(3) 0.005(3) -0.001(3)
C42 0.025(4) 0.024(4) 0.023(4) 0.001(3) -0.005(3) -0.001(3)
C22 0.019(3) 0.011(3) 0.013(3) -0.001(2) 0.008(3) -0.006(2)
N1 0.005(3) 0.014(3) 0.019(3) 0.000(2) 0.002(2) -0.0016(19)
N4 0.014(3) 0.005(2) 0.015(3) -0.0031(19) 0.002(2) 0.0002(19)
C11 0.004(3) 0.012(3) 0.023(3) 0.001(2) 0.002(2) -0.002(2)
N3 0.017(3) 0.006(2) 0.009(2) 0.0029(19) 0.002(2) 0.001(2)
C45 0.136(11) 0.033(5) 0.047(6) -0.001(5) -0.015(7) 0.014(6)
C10 0.009(3) 0.018(3) 0.017(3) 0.001(2) 0.002(2) 0.000(2)
C44 0.017(3) 0.006(2) 0.014(4) -0.002(3) -0.002(3) 0.0004(19)
C43 0.015(3) 0.009(3) 0.016(3) -0.001(2) -0.001(2) 0.000(2)
C33 0.013(3) 0.011(3) 0.009(3) -0.001(2) -0.002(2) -0.002(2)
C32 0.017(3) 0.008(3) 0.012(3) -0.002(2) 0.004(2) -0.003(2)
C23 0.018(3) 0.008(3) 0.014(3) 0.003(2) 0.000(2) 0.001(2)
C24 0.020(3) 0.008(3) 0.017(3) 0.000(2) 0.001(3) 0.002(2)
C25 0.017(3) 0.006(3) 0.013(3) 0.001(2) -0.002(2) 0.004(2)
C26 0.013(3) 0.006(3) 0.021(3) 0.000(2) -0.001(2) 0.006(2)

loop_
_atom_type_symbol
_atom_type_description
_atom_type_scat_dispersion_real
_atom_type_scat_dispersion_imag
_atom_type_scat_source
C C 0.0033 0.0016 'International Tables Vol C Tables 4.2.6.8 and 6.1.1.4'
H H 0.0000 0.0000 'International Tables Vol C Tables 4.2.6.8 and 6.1.1.4'
Gd Gd -0.1653 3.9035 'International Tables Vol C Tables 4.2.6.8 and 6.1.1.4'
N N 0.0061 0.0033 'International Tables Vol C Tables 4.2.6.8 and 6.1.1.4'
O O 0.0106 0.0060 'International Tables Vol C Tables 4.2.6.8 and 6.1.1.4'

loop_
_geom_angle_atom_site_label_1
_geom_angle_atom_site_label_2
_geom_angle_atom_site_label_3
_geom_angle
_geom_angle_site_symmetry_1
_geom_angle_site_symmetry_3
_geom_angle_publ_flag
O3 Gd1 O2 94.02(15) . . ?
O3 Gd1 N2 137.11(15) . . ?
O3 Gd1 N1 147.27(15) . . ?
O3 Gd1 N4 83.62(15) . . ?
O3 Gd1 N3 75.17(15) . . ?
O2 Gd1 N2 74.85(15) . . ?
O2 Gd1 N1 116.09(15) . . ?
O2 Gd1 N4 175.10(15) . . ?
O2 Gd1 N3 107.43(15) . . ?
O1 Gd1 O3 91.53(16) . . ?
O1 Gd1 O2 95.15(15) . . ?
O1 Gd1 N2 130.09(16) . . ?
O1 Gd1 N1 74.15(15) . . ?
O1 Gd1 N4 89.22(15) . . ?
O1 Gd1 N3 154.32(16) . . ?
N2 Gd1 N1 67.78(14) . . ?
N2 Gd1 N4 103.98(15) . . ?
N2 Gd1 N3 69.43(16) . . ?
N1 Gd1 N4 67.25(15) . . ?
N3 Gd1 N1 105.32(15) . . ?
N3 Gd1 N4 67.83(14) . . ?
C25 O3 Gd1 140.4(4) . . ?
C14 O2 Gd1 128.4(4) . . ?
C3 O1 Gd1 144.1(4) . . ?
C36 O4 H4 109.5 . . ?
C45 O5 H5A 109.5 . . ?
C21 N2 Gd1 107.9(3) . . ?
C21 N2 C12 106.8(5) . . ?
C21 N2 C11 109.5(5) . . ?
C12 N2 Gd1 112.6(3) . . ?
C11 N2 Gd1 110.8(3) . . ?
C11 N2 C12 109.0(5) . . ?
N2 C21 H21A 109.1 . . ?
N2 C21 H21B 109.1 . . ?
N2 C21 C22 112.4(5) . . ?
H21A C21 H21B 107.9 . . ?
C22 C21 H21A 109.1 . . ?
C22 C21 H21B 109.1 . . ?
C28 C27 H27 118.4 . . ?
C28 C27 C26 123.2(6) . . ?
C26 C27 H27 118.4 . . ?
C27 C28 C29 117.1(7) . . ?
C27 C28 C31 122.1(7) . . ?
C29 C28 C31 120.7(7) . . ?
C28 C29 H29 119.0 . . ?
C24 C29 C28 121.9(7) . . ?
C24 C29 H29 119.0 . . ?
H30A C30 H30B 109.5 . . ?
H30A C30 H30C 109.5 . . ?
H30B C30 H30C 109.5 . . ?
C26 C30 H30A 109.5 . . ?
C26 C30 H30B 109.5 . . ?
C26 C30 H30C 109.5 . . ?
C28 C31 H31A 109.5 . . ?
C28 C31 H31B 109.5 . . ?
C28 C31 H31C 109.5 . . ?
H31A C31 H31B 109.5 . . ?
H31A C31 H31C 109.5 . . ?
H31B C31 H31C 109.5 . . ?
N2 C12 H12A 108.8 . . ?
N2 C12 H12B 108.8 . . ?
H12A C12 H12B 107.7 . . ?
C13 C12 N2 113.7(5) . . ?
C13 C12 H12A 108.8 . . ?
C13 C12 H12B 108.8 . . ?
C14 C13 C12 118.3(5) . . ?
C18 C13 C12 120.9(6) . . ?
C18 C13 C14 120.5(6) . . ?
O2 C14 C13 120.5(5) . . ?
O2 C14 C15 120.3(6) . . ?
C13 C14 C15 119.1(6) . . ?
C14 C15 C19 119.5(6) . . ?
C16 C15 C14 118.2(6) . . ?
C16 C15 C19 122.3(6) . . ?
C15 C16 H16 118.3 . . ?
C15 C16 C17 123.4(6) . . ?
C17 C16 H16 118.3 . . ?
C16 C17 C20 122.0(6) . . ?
C18 C17 C16 117.2(6) . . ?
C18 C17 C20 120.8(7) . . ?
C13 C18 C17 121.5(6) . . ?
C13 C18 H18 119.3 . . ?
C17 C18 H18 119.3 . . ?
C15 C19 H19A 109.5 . . ?
C15 C19 H19B 109.5 . . ?
C15 C19 H19C 109.5 . . ?
H19A C19 H19B 109.5 . . ?
H19A C19 H19C 109.5 . . ?
H19B C19 H19C 109.5 . . ?
C17 C20 H20A 109.5 . . ?
C17 C20 H20B 109.5 . . ?
C17 C20 H20C 109.5 . . ?
H20A C20 H20B 109.5 . . ?
H20A C20 H20C 109.5 . . ?
H20B C20 H20C 109.5 . . ?
H1A C1 H1B 107.5 . . ?
C2 C1 H1A 108.6 . . ?
C2 C1 H1B 108.6 . . ?
C2 C1 N1 114.8(5) . . ?
N1 C1 H1A 108.6 . . ?
N1 C1 H1B 108.6 . . ?
C3 C2 C1 119.0(5) . . ?
C7 C2 C1 121.5(6) . . ?
C7 C2 C3 119.5(6) . . ?
O1 C3 C2 119.8(6) . . ?
O1 C3 C4 120.6(6) . . ?
C4 C3 C2 119.5(5) . . ?
C3 C4 C8 119.3(5) . . ?
C5 C4 C3 118.8(6) . . ?
C5 C4 C8 121.9(6) . . ?
C4 C5 H5 118.7 . . ?
C6 C5 C4 122.5(6) . . ?
C6 C5 H5 118.7 . . ?
C5 C6 C7 117.7(6) . . ?
C5 C6 C9 121.0(6) . . ?
C7 C6 C9 121.3(6) . . ?
C2 C7 C6 121.9(6) . . ?
C2 C7 H7 119.0 . . ?
C6 C7 H7 119.0 . . ?
C4 C8 H8A 109.5 . . ?
C4 C8 H8B 109.5 . . ?
C4 C8 H8C 109.5 . . ?
H8A C8 H8B 109.5 . . ?
H8A C8 H8C 109.5 . . ?
H8B C8 H8C 109.5 . . ?
C6 C9 H9A 109.5 . . ?
C6 C9 H9B 109.5 . . ?
C6 C9 H9C 109.5 . . ?
H9A C9 H9B 109.5 . . ?
H9A C9 H9C 109.5 . . ?
H9B C9 H9C 109.5 . . ?
H34A C34 H34B 107.3 . . ?
C35 C34 H34A 108.2 . . ?
C35 C34 H34B 108.2 . . ?
N4 C34 H34A 108.2 . . ?
N4 C34 H34B 108.2 . . ?
N4 C34 C35 116.4(5) . . ?
C36 C35 C34 122.5(5) . . ?
C36 C35 C40 118.3(5) . . ?
C40 C35 C34 119.3(5) . . ?
O4 C36 C35 117.7(5) . . ?
O4 C36 C37 121.1(5) . . ?
C35 C36 C37 121.2(6) . . ?
C36 C37 C41 120.4(6) . . ?
C38 C37 C36 118.3(6) . . ?
C38 C37 C41 121.2(6) . . ?
C37 C38 H38 118.8 . . ?
C37 C38 C39 122.4(6) . . ?
C39 C38 H38 118.8 . . ?
C38 C39 C40 117.8(6) . . ?
C38 C39 C42 121.8(6) . . ?
C40 C39 C42 120.3(6) . . ?
C35 C40 H40 119.0 . . ?
C39 C40 C35 122.0(6) . . ?
C39 C40 H40 119.0 . . ?
C37 C41 H41A 109.5 . . ?
C37 C41 H41B 109.5 . . ?
C37 C41 H41C 109.5 . . ?
H41A C41 H41B 109.5 . . ?
H41A C41 H41C 109.5 . . ?
H41B C41 H41C 109.5 . . ?
C39 C42 H42A 109.5 . . ?
C39 C42 H42B 109.5 . . ?
C39 C42 H42C 109.5 . . ?
H42A C42 H42B 109.5 . . ?
H42A C42 H42C 109.5 . . ?
H42B C42 H42C 109.5 . . ?
C21 C22 H22A 109.1 . . ?
C21 C22 H22B 109.1 . . ?
H22A C22 H22B 107.9 . . ?
N3 C22 C21 112.3(5) . . ?
N3 C22 H22A 109.1 . . ?
N3 C22 H22B 109.1 . . ?
C1 N1 Gd1 104.6(3) . . ?
C10 N1 Gd1 111.5(3) . . ?
C10 N1 C1 108.4(5) . . ?
C10 N1 C44 108.3(5) . . ?
C44 N1 Gd1 112.4(3) . . ?
C44 N1 C1 111.7(5) . . ?
C34 N4 Gd1 103.9(3) . . ?
C43 N4 Gd1 110.8(3) . . ?
C43 N4 C34 112.4(4) . . ?
C33 N4 Gd1 110.4(3) . . ?
C33 N4 C34 109.4(5) . . ?
C33 N4 C43 109.8(5) . . ?
N2 C11 H11A 109.1 . . ?
N2 C11 H11B 109.1 . . ?
N2 C11 C10 112.3(5) . . ?
H11A C11 H11B 107.9 . . ?
C10 C11 H11A 109.1 . . ?
C10 C11 H11B 109.1 . . ?
C22 N3 Gd1 108.5(3) . . ?
C22 N3 C32 109.8(5) . . ?
C22 N3 C23 105.9(4) . . ?
C32 N3 Gd1 112.9(3) . . ?
C32 N3 C23 111.3(5) . . ?
C23 N3 Gd1 108.2(3) . . ?
O5 C45 H45A 109.5 . . ?
O5 C45 H45B 109.5 . . ?
O5 C45 H45C 109.5 . . ?
H45A C45 H45B 109.5 . . ?
H45A C45 H45C 109.5 . . ?
H45B C45 H45C 109.5 . . ?
N1 C10 C11 113.6(5) . . ?
N1 C10 H10A 108.8 . . ?
N1 C10 H10B 108.8 . . ?
C11 C10 H10A 108.8 . . ?
C11 C10 H10B 108.8 . . ?
H10A C10 H10B 107.7 . . ?
N1 C44 H44A 109.5 . . ?
N1 C44 H44B 109.5 . . ?
N1 C44 C43 110.7(5) . . ?
H44A C44 H44B 108.1 . . ?
C43 C44 H44A 109.5 . . ?
C43 C44 H44B 109.5 . . ?
N4 C43 C44 112.7(5) . . ?
N4 C43 H43A 109.1 . . ?
N4 C43 H43B 109.1 . . ?
C44 C43 H43A 109.1 . . ?
C44 C43 H43B 109.1 . . ?
H43A C43 H43B 107.8 . . ?
N4 C33 H33A 109.0 . . ?
N4 C33 H33B 109.0 . . ?
N4 C33 C32 112.9(5) . . ?
H33A C33 H33B 107.8 . . ?
C32 C33 H33A 109.0 . . ?
C32 C33 H33B 109.0 . . ?
N3 C32 C33 114.0(5) . . ?
N3 C32 H32A 108.7 . . ?
N3 C32 H32B 108.7 . . ?
C33 C32 H32A 108.7 . . ?
C33 C32 H32B 108.7 . . ?
H32A C32 H32B 107.6 . . ?
N3 C23 H23A 108.1 . . ?
N3 C23 H23B 108.1 . . ?
N3 C23 C24 116.6(5) . . ?
H23A C23 H23B 107.3 . . ?
C24 C23 H23A 108.1 . . ?
C24 C23 H23B 108.1 . . ?
C29 C24 C23 121.6(6) . . ?
C29 C24 C25 120.2(6) . . ?
C25 C24 C23 118.2(5) . . ?
O3 C25 C24 119.0(5) . . ?
O3 C25 C26 122.8(5) . . ?
C26 C25 C24 118.2(5) . . ?
C27 C26 C30 120.6(6) . . ?
C27 C26 C25 119.4(6) . . ?
C25 C26 C30 120.0(5) . . ?

loop_
_geom_bond_atom_site_label_1
_geom_bond_atom_site_label_2
_geom_bond_distance
_geom_bond_site_symmetry_2
_geom_bond_publ_flag
Gd1 O3 2.197(4) . ?
Gd1 O2 2.241(4) . ?
Gd1 O1 2.162(4) . ?
Gd1 N2 2.663(5) . ?
Gd1 N1 2.687(5) . ?
Gd1 N4 2.688(5) . ?
Gd1 N3 2.665(5) . ?
O3 C25 1.322(7) . ?
O2 C14 1.346(7) . ?
O1 C3 1.336(7) . ?
O4 H4 0.8400 . ?
O4 C36 1.381(7) . ?
O5 H5A 0.8400 . ?
O5 C45 1.415(10) . ?
N2 C21 1.485(8) . ?
N2 C12 1.509(7) . ?
N2 C11 1.487(7) . ?
C21 H21A 0.9900 . ?
C21 H21B 0.9900 . ?
C21 C22 1.521(9) . ?
C27 H27 0.9500 . ?
C27 C28 1.386(11) . ?
C27 C26 1.393(9) . ?
C28 C29 1.404(10) . ?
C28 C31 1.509(11) . ?
C29 H29 0.9500 . ?
C29 C24 1.387(9) . ?
C30 H30A 0.9800 . ?
C30 H30B 0.9800 . ?
C30 H30C 0.9800 . ?
C30 C26 1.515(9) . ?
C31 H31A 0.9800 . ?
C31 H31B 0.9800 . ?
C31 H31C 0.9800 . ?
C12 H12A 0.9900 . ?
C12 H12B 0.9900 . ?
C12 C13 1.506(11) . ?
C13 C14 1.400(9) . ?
C13 C18 1.386(9) . ?
C14 C15 1.415(8) . ?
C15 C16 1.388(10) . ?
C15 C19 1.483(10) . ?
C16 H16 0.9500 . ?
C16 C17 1.393(10) . ?
C17 C18 1.391(9) . ?
C17 C20 1.521(11) . ?
C18 H18 0.9500 . ?
C19 H19A 0.9800 . ?
C19 H19B 0.9800 . ?
C19 H19C 0.9800 . ?
C20 H20A 0.9800 . ?
C20 H20B 0.9800 . ?
C20 H20C 0.9800 . ?
C1 H1A 0.9900 . ?
C1 H1B 0.9900 . ?
C1 C2 1.506(9) . ?
C1 N1 1.506(8) . ?
C2 C3 1.407(9) . ?
C2 C7 1.384(9) . ?
C3 C4 1.407(9) . ?
C4 C5 1.390(9) . ?
C4 C8 1.507(9) . ?
C5 H5 0.9500 . ?
C5 C6 1.387(10) . ?
C6 C7 1.394(10) . ?
C6 C9 1.520(9) . ?
C7 H7 0.9500 . ?
C8 H8A 0.9800 . ?
C8 H8B 0.9800 . ?
C8 H8C 0.9800 . ?
C9 H9A 0.9800 . ?
C9 H9B 0.9800 . ?
C9 H9C 0.9800 . ?
C34 H34A 0.9900 . ?
C34 H34B 0.9900 . ?
C34 C35 1.523(8) . ?
C34 N4 1.508(7) . ?
C35 C36 1.392(8) . ?
C35 C40 1.402(8) . ?
C36 C37 1.407(9) . ?
C37 C38 1.385(9) . ?
C37 C41 1.498(9) . ?
C38 H38 0.9500 . ?
C38 C39 1.391(9) . ?
C39 C40 1.391(9) . ?
C39 C42 1.506(9) . ?
C40 H40 0.9500 . ?
C41 H41A 0.9800 . ?
C41 H41B 0.9800 . ?
C41 H41C 0.9800 . ?
C42 H42A 0.9800 . ?
C42 H42B 0.9800 . ?
C42 H42C 0.9800 . ?
C22 H22A 0.9900 . ?
C22 H22B 0.9900 . ?
C22 N3 1.482(8) . ?
N1 C10 1.492(7) . ?
N1 C44 1.494(7) . ?
N4 C43 1.488(7) . ?
N4 C33 1.483(8) . ?
C11 H11A 0.9900 . ?
C11 H11B 0.9900 . ?
C11 C10 1.511(8) . ?
N3 C32 1.485(7) . ?
N3 C23 1.504(8) . ?
C45 H45A 0.9800 . ?
C45 H45B 0.9800 . ?
C45 H45C 0.9800 . ?
C10 H10A 0.9900 . ?
C10 H10B 0.9900 . ?
C44 H44A 0.9900 . ?
C44 H44B 0.9900 . ?
C44 C43 1.530(10) . ?
C43 H43A 0.9900 . ?
C43 H43B 0.9900 . ?
C33 H33A 0.9900 . ?
C33 H33B 0.9900 . ?
C33 C32 1.525(8) . ?
C32 H32A 0.9900 . ?
C32 H32B 0.9900 . ?
C23 H23A 0.9900 . ?
C23 H23B 0.9900 . ?
C23 C24 1.505(9) . ?
C24 C25 1.426(8) . ?
C25 C26 1.413(9) . ?

loop_
_geom_torsion_atom_site_label_1
_geom_torsion_atom_site_label_2
_geom_torsion_atom_site_label_3
_geom_torsion_atom_site_label_4
_geom_torsion
_geom_torsion_site_symmetry_1
_geom_torsion_site_symmetry_2
_geom_torsion_site_symmetry_3
_geom_torsion_site_symmetry_4
_geom_torsion_publ_flag
Gd1 O3 C25 C24 -46.9(8) . . . . ?
Gd1 O3 C25 C26 131.3(6) . . . . ?
Gd1 O2 C14 C13 63.7(7) . . . . ?
Gd1 O2 C14 C15 -120.0(5) . . . . ?
Gd1 O1 C3 C2 32.1(10) . . . . ?
Gd1 O1 C3 C4 -144.4(5) . . . . ?
Gd1 N2 C21 C22 46.5(5) . . . . ?
Gd1 N2 C12 C13 61.5(6) . . . . ?
Gd1 N2 C11 C10 46.2(5) . . . . ?
Gd1 N1 C10 C11 36.9(6) . . . . ?
Gd1 N1 C44 C43 42.0(6) . . . . ?
Gd1 N4 C43 C44 45.2(5) . . . . ?
Gd1 N4 C33 C32 44.9(6) . . . . ?
Gd1 N3 C32 C33 34.4(6) . . . . ?
Gd1 N3 C23 C24 -69.0(5) . . . . ?
O3 C25 C26 C27 -179.2(5) . . . . ?
O3 C25 C26 C30 -2.1(9) . . . . ?
O2 C14 C15 C16 -173.0(5) . . . . ?
O2 C14 C15 C19 6.5(9) . . . . ?
O1 C3 C4 C5 -179.8(6) . . . . ?
O1 C3 C4 C8 0.8(9) . . . . ?
O4 C36 C37 C38 179.6(6) . . . . ?
O4 C36 C37 C41 -3.8(9) . . . . ?
N2 C21 C22 N3 -65.2(6) . . . . ?
N2 C12 C13 C14 -63.2(7) . . . . ?
N2 C12 C13 C18 123.0(6) . . . . ?
N2 C11 C10 N1 -57.8(6) . . . . ?
C21 N2 C12 C13 179.8(5) . . . . ?
C21 N2 C11 C10 -72.8(6) . . . . ?
C21 C22 N3 Gd1 44.4(5) . . . . ?
C21 C22 N3 C32 -79.4(6) . . . . ?
C21 C22 N3 C23 160.4(5) . . . . ?
C27 C28 C29 C24 -0.9(10) . . . . ?
C28 C27 C26 C30 -175.7(6) . . . . ?
C28 C27 C26 C25 1.3(9) . . . . ?
C28 C29 C24 C23 -179.5(6) . . . . ?
C28 C29 C24 C25 1.2(9) . . . . ?
C29 C24 C25 O3 178.1(5) . . . . ?
C29 C24 C25 C26 -0.2(8) . . . . ?
C31 C28 C29 C24 -179.8(6) . . . . ?
C12 N2 C21 C22 -74.8(6) . . . . ?
C12 N2 C11 C10 170.7(5) . . . . ?
C12 C13 C14 O2 -1.2(8) . . . . ?
C12 C13 C14 C15 -177.5(5) . . . . ?
C12 C13 C18 C17 175.4(6) . . . . ?
C13 C14 C15 C16 3.3(9) . . . . ?
C13 C14 C15 C19 -177.1(6) . . . . ?
C14 C13 C18 C17 1.7(9) . . . . ?
C14 C15 C16 C17 -1.1(10) . . . . ?
C15 C16 C17 C18 -0.8(10) . . . . ?
C15 C16 C17 C20 180.0(7) . . . . ?
C16 C17 C18 C13 0.5(9) . . . . ?
C18 C13 C14 O2 172.7(5) . . . . ?
C18 C13 C14 C15 -3.6(9) . . . . ?
C19 C15 C16 C17 179.3(6) . . . . ?
C20 C17 C18 C13 179.8(7) . . . . ?
C1 C2 C3 O1 -1.2(9) . . . . ?
C1 C2 C3 C4 175.4(6) . . . . ?
C1 C2 C7 C6 -178.1(6) . . . . ?
C1 N1 C10 C11 -77.7(6) . . . . ?
C1 N1 C44 C43 159.1(5) . . . . ?
C2 C1 N1 Gd1 75.8(5) . . . . ?
C2 C1 N1 C10 -165.2(5) . . . . ?
C2 C1 N1 C44 -45.9(7) . . . . ?
C2 C3 C4 C5 3.7(9) . . . . ?
C2 C3 C4 C8 -175.8(6) . . . . ?
C3 C2 C7 C6 1.5(10) . . . . ?
C3 C4 C5 C6 -0.5(10) . . . . ?
C4 C5 C6 C7 -2.1(10) . . . . ?
C4 C5 C6 C9 177.6(7) . . . . ?
C5 C6 C7 C2 1.6(10) . . . . ?
C7 C2 C3 O1 179.2(6) . . . . ?
C7 C2 C3 C4 -4.2(9) . . . . ?
C8 C4 C5 C6 178.9(6) . . . . ?
C9 C6 C7 C2 -178.1(7) . . . . ?
C34 C35 C36 O4 -0.8(9) . . . . ?
C34 C35 C36 C37 -179.0(5) . . . . ?
C34 C35 C40 C39 -179.6(5) . . . . ?
C34 N4 C43 C44 -70.6(6) . . . . ?
C34 N4 C33 C32 158.7(5) . . . . ?
C35 C34 N4 Gd1 164.6(4) . . . . ?
C35 C34 N4 C43 -75.5(6) . . . . ?
C35 C34 N4 C33 46.7(6) . . . . ?
C35 C36 C37 C38 -2.2(9) . . . . ?
C35 C36 C37 C41 174.4(6) . . . . ?
C36 C35 C40 C39 -0.9(9) . . . . ?
C36 C37 C38 C39 0.5(9) . . . . ?
C37 C38 C39 C40 0.9(9) . . . . ?
C37 C38 C39 C42 178.7(6) . . . . ?
C38 C39 C40 C35 -0.7(9) . . . . ?
C40 C35 C36 O4 -179.3(5) . . . . ?
C40 C35 C36 C37 2.5(9) . . . . ?
C41 C37 C38 C39 -176.1(6) . . . . ?
C42 C39 C40 C35 -178.5(6) . . . . ?
C22 N3 C32 C33 155.6(5) . . . . ?
C22 N3 C23 C24 174.8(5) . . . . ?
N1 C1 C2 C3 -58.6(8) . . . . ?
N1 C1 C2 C7 120.9(6) . . . . ?
N1 C44 C43 N4 -60.2(6) . . . . ?
N4 C34 C35 C36 86.3(7) . . . . ?
N4 C34 C35 C40 -95.2(7) . . . . ?
N4 C33 C32 N3 -55.3(7) . . . . ?
C11 N2 C21 C22 167.3(5) . . . . ?
C11 N2 C12 C13 -62.0(6) . . . . ?
N3 C23 C24 C29 -117.3(6) . . . . ?
N3 C23 C24 C25 62.0(7) . . . . ?
C10 N1 C44 C43 -81.6(6) . . . . ?
C44 N1 C10 C11 161.0(5) . . . . ?
C43 N4 C33 C32 -77.5(6) . . . . ?
C33 N4 C43 C44 167.4(4) . . . . ?
C32 N3 C23 C24 55.5(7) . . . . ?
C23 N3 C32 C33 -87.4(6) . . . . ?
C23 C24 C25 O3 -1.3(8) . . . . ?
C23 C24 C25 C26 -179.5(5) . . . . ?
C24 C25 C26 C27 -1.0(8) . . . . ?
C24 C25 C26 C30 176.1(5) . . . . ?
C26 C27 C28 C29 -0.4(10) . . . . ?
C26 C27 C28 C31 178.5(6) . . . . ?
